data_1543434
loop_
_publ_author_name
'Zhu, Bo'
'Qiu, Shuai'
'Li, Jiangtao'
'Coote, Michelle L.'
'Lee, Richmond'
'Jiang, Zhiyong'

_publ_section_title
;
 Asymmetric [4 + 2] annulation of 5H-thiazol-4-ones with a chiral
 dipeptide-based Br\/onsted base catalyst
;
_journal_issue 9
_journal_name_full 'Chem. Sci.'
_journal_page_first 6060
_journal_paper_doi 10.1039/C6SC02039A
_journal_volume 7
_journal_year 2016
_chemical_absolute_configuration rmad
_chemical_formula_moiety 'C32 H26 Br N3 O4 S'
_chemical_formula_sum 'C32 H26 Br N3 O4 S'
_chemical_formula_weight 628.53
_chemical_name_systematic
;
 ? 
;
_space_group_crystal_system orthorhombic
_space_group_IT_number 19
_space_group_name_Hall 'P 2ac 2ab'
_space_group_name_H-M_alt 'P 21 21 21'
_symmetry_space_group_name_Hall 'P 2ac 2ab'
_symmetry_space_group_name_H-M 'P 21 21 21'
_atom_sites_solution_hydrogens geom
_atom_sites_solution_primary direct
_atom_sites_solution_secondary difmap
_audit_creation_date 2015-10-19
_audit_creation_method
;
Olex2 1.2
(compiled 2014.03.20 svn.r2914 for OlexSys, GUI svn.r4816)
;
_audit_update_record
;
2016-03-11 deposited with the CCDC.
2016-06-09 downloaded from the CCDC.
;
_cell_angle_alpha 90.00
_cell_angle_beta 90.00
_cell_angle_gamma 90.00
_cell_formula_units_Z 4
_cell_length_a 9.6612(2)
_cell_length_b 14.6195(3)
_cell_length_c 20.0326(5)
_cell_measurement_reflns_used 4789
_cell_measurement_temperature 293(2)
_cell_measurement_theta_max 67.3723
_cell_measurement_theta_min 3.7399
_cell_volume 2829.44(11)
_computing_cell_refinement
;
CrysAlisPro, Agilent Technologies,
Version 1.171.35.11 (release 16-05-2011 CrysAlis171 .NET)
(compiled May 16 2011,17:55:39)
;
_computing_data_collection
;
CrysAlisPro, Agilent Technologies,
Version 1.171.35.11 (release 16-05-2011 CrysAlis171 .NET)
(compiled May 16 2011,17:55:39)
;
_computing_data_reduction
;
CrysAlisPro, Agilent Technologies,
Version 1.171.35.11 (release 16-05-2011 CrysAlis171 .NET)
(compiled May 16 2011,17:55:39)
;
_computing_molecular_graphics 'Olex2 (Dolomanov et al., 2009)'
_computing_publication_material 'Olex2 (Dolomanov et al., 2009)'
_computing_structure_refinement 'ShelXL (Sheldrick, 2008)'
_computing_structure_solution 'ShelXS (Sheldrick, 2008)'
_diffrn_ambient_temperature 293.15
_diffrn_detector_area_resol_mean 10.3592
_diffrn_measured_fraction_theta_full 0.987
_diffrn_measured_fraction_theta_max 0.987
_diffrn_measurement_device_type 'Xcalibur, Atlas, Gemini ultra'
_diffrn_measurement_method '\w scans'
_diffrn_orient_matrix_UB_11 0.0248533000
_diffrn_orient_matrix_UB_12 0.0938085000
_diffrn_orient_matrix_UB_13 -0.0329729000
_diffrn_orient_matrix_UB_21 -0.0799002000
_diffrn_orient_matrix_UB_22 0.0469239000
_diffrn_orient_matrix_UB_23 0.0570542000
_diffrn_orient_matrix_UB_31 0.1357325000
_diffrn_orient_matrix_UB_32 0.0105338000
_diffrn_orient_matrix_UB_33 0.0395924000
_diffrn_radiation_monochromator mirror
_diffrn_radiation_type CuK\a
_diffrn_radiation_wavelength 1.54184
_diffrn_reflns_av_R_equivalents 0.0268
_diffrn_reflns_av_unetI/netI 0.0340
_diffrn_reflns_limit_h_max 11
_diffrn_reflns_limit_h_min -9
_diffrn_reflns_limit_k_max 13
_diffrn_reflns_limit_k_min -17
_diffrn_reflns_limit_l_max 23
_diffrn_reflns_limit_l_min -16
_diffrn_reflns_number 9362
_diffrn_reflns_theta_full 67.49
_diffrn_reflns_theta_max 67.49
_diffrn_reflns_theta_min 3.74
_diffrn_source 'Enhance Ultra (Cu) X-ray Source'
_exptl_absorpt_coefficient_mu 3.025
_exptl_absorpt_correction_T_max 1.00000
_exptl_absorpt_correction_T_min 0.84321
_exptl_absorpt_correction_type multi-scan
_exptl_absorpt_process_details
;
CrysAlisPro, Agilent Technologies,
Version 1.171.35.11 (release 16-05-2011 CrysAlis171 .NET)
(compiled May 16 2011,17:55:39)
Empirical absorption correction using spherical harmonics,
 implemented in SCALE3 ABSPACK scaling algorithm.
;
_exptl_crystal_colour colourless
_exptl_crystal_colour_primary colourless
_exptl_crystal_density_diffrn 1.475
_exptl_crystal_density_method 'not measured'
_exptl_crystal_description block
_exptl_crystal_F_000 1288
_exptl_crystal_size_max 0.38
_exptl_crystal_size_mid 0.3
_exptl_crystal_size_min 0.26
_refine_diff_density_max 0.811
_refine_diff_density_min -0.963
_refine_diff_density_rms 0.048
_refine_ls_abs_structure_details 'Flack (1983), 2108 Friedel pairs'
_refine_ls_abs_structure_Flack -0.02(2)
_refine_ls_extinction_method none
_refine_ls_goodness_of_fit_ref 1.041
_refine_ls_hydrogen_treatment constr
_refine_ls_matrix_type full
_refine_ls_number_parameters 372
_refine_ls_number_reflns 4959
_refine_ls_number_restraints 0
_refine_ls_restrained_S_all 1.041
_refine_ls_R_factor_all 0.0464
_refine_ls_R_factor_gt 0.0395
_refine_ls_shift/su_max 0.001
_refine_ls_shift/su_mean 0.000
_refine_ls_structure_factor_coef Fsqd
_refine_ls_weighting_details 'calc w=1/[\s^2^(Fo^2^)+(0.0446P)^2^+1.2024P] where P=(Fo^2^+2Fc^2^)/3'
_refine_ls_weighting_scheme calc
_refine_ls_wR_factor_gt 0.0951
_refine_ls_wR_factor_ref 0.1017
_reflns_number_gt 4426
_reflns_number_total 4959
_reflns_threshold_expression >2sigma(I)
_cod_data_source_file c6sc02039a2.cif
_cod_data_source_block 151019_qs21013a
_cod_depositor_comments 'Adding full bibliography for 1543432--1543434.cif.'
_cod_original_cell_volume 2829.45(11)
_cod_database_code 1543434
_chemical_oxdiff_formula 'C10 H10 N2 O8 S1 Br1'
_reflns_odcompleteness_completeness 99.68
_reflns_odcompleteness_iscentric 1
_reflns_odcompleteness_theta 64.99
_olex2_refinement_description
;
1. Fixed Uiso
 At 1.2 times of:
  All C(H) groups, All C(H,H) groups, All N(H) groups
 At 1.5 times of:
  All C(H,H,H) groups
2.a Ternary CH refined with riding coordinates:
 C13(H13)
2.b Secondary CH2 refined with riding coordinates:
 C17(H17A,H17B), C26(H26A,H26B)
2.c Aromatic/amide H refined with riding coordinates:
 N2(H2), C1(H1), C2(H2A), C3(H3), C4(H4), C8(H8), C9(H9), C20(H20), C22(H22),
 C23(H23), C28(H28), C29(H29), C30(H30), C31(H31), C32(H32)
2.d Idealised Me refined as rotating group:
 C15(H15A,H15B,H15C), C18(H18A,H18B,H18C)
;

loop_
_space_group_symop_id
_space_group_symop_operation_xyz
1 'x, y, z'
2 '-x+1/2, -y, z+1/2'
3 'x+1/2, -y+1/2, -z'
4 '-x, y+1/2, -z+1/2'

loop_
_atom_site_label
_atom_site_type_symbol
_atom_site_fract_x
_atom_site_fract_y
_atom_site_fract_z
_atom_site_U_iso_or_equiv
_atom_site_adp_type
_atom_site_occupancy
_atom_site_calc_flag
_atom_site_refinement_flags_posn
Br1 Br 0.39560(6) 0.49973(3) 0.16540(3) 0.0882(2) Uani 1 d .
S1 S -0.01301(9) 0.65925(6) 0.32827(5) 0.0479(2) Uani 1 d .
O1 O -0.0997(3) 0.8557(2) 0.43903(14) 0.0738(8) Uani 1 d .
O2 O 0.1278(3) 0.96211(16) 0.29323(14) 0.0586(7) Uani 1 d .
O3 O 0.3315(3) 0.64936(18) 0.37971(14) 0.0573(6) Uani 1 d .
O4 O 0.4217(2) 0.78969(16) 0.36458(13) 0.0486(6) Uani 1 d .
N1 N -0.1238(3) 0.8443(2) 0.19239(14) 0.0454(6) Uani 1 d .
N2 N -0.0858(3) 0.8282(2) 0.32631(15) 0.0481(7) Uani 1 d .
H2 H -0.1431 0.8692 0.3128 0.058 Uiso 1 calc R
N3 N 0.2593(3) 0.89552(19) 0.21127(14) 0.0449(6) Uani 1 d .
C1 C -0.2366(4) 0.9321(3) 0.1080(2) 0.0587(10) Uani 1 d .
H1 H -0.2327 0.9833 0.1355 0.070 Uiso 1 calc R
C2 C -0.2934(4) 0.9388(3) 0.0456(2) 0.0668(11) Uani 1 d .
H2A H -0.3241 0.9953 0.0301 0.080 Uiso 1 calc R
C3 C -0.3056(5) 0.8619(4) 0.0049(2) 0.0758(13) Uani 1 d .
H3 H -0.3472 0.8671 -0.0368 0.091 Uiso 1 calc R
C4 C -0.2568(5) 0.7785(4) 0.0257(2) 0.0750(13) Uani 1 d .
H4 H -0.2648 0.7277 -0.0019 0.090 Uiso 1 calc R
C5 C -0.1943(4) 0.7698(3) 0.08938(19) 0.0549(9) Uani 1 d .
C6 C -0.1845(4) 0.8481(3) 0.13054(18) 0.0493(8) Uani 1 d .
C7 C -0.0742(4) 0.7656(2) 0.21308(17) 0.0423(7) Uani 1 d .
C8 C -0.0782(4) 0.6844(2) 0.1754(2) 0.0550(9) Uani 1 d .
H8 H -0.0410 0.6302 0.1919 0.066 Uiso 1 calc R
C9 C -0.1382(5) 0.6879(3) 0.1141(2) 0.0643(11) Uani 1 d .
H9 H -0.1422 0.6352 0.0881 0.077 Uiso 1 calc R
C10 C -0.0102(4) 0.7674(2) 0.28175(17) 0.0415(7) Uani 1 d .
C11 C -0.0558(4) 0.8129(3) 0.39146(19) 0.0540(9) Uani 1 d .
C12 C 0.0521(4) 0.7357(3) 0.39333(18) 0.0499(9) Uani 1 d .
C13 C 0.1818(3) 0.7812(2) 0.36126(16) 0.0415(7) Uani 1 d .
H13 H 0.1923 0.8422 0.3810 0.050 Uiso 1 calc R
C14 C 0.1485(3) 0.7941(2) 0.28497(16) 0.0387(7) Uani 1 d .
C15 C 0.0710(5) 0.6951(4) 0.46234(19) 0.0691(12) Uani 1 d .
H15A H -0.0179 0.6806 0.4810 0.104 Uiso 1 calc GR
H15B H 0.1172 0.7386 0.4905 0.104 Uiso 1 calc GR
H15C H 0.1257 0.6405 0.4592 0.104 Uiso 1 calc GR
C16 C 0.3177(4) 0.7304(2) 0.37067(16) 0.0427(7) Uani 1 d .
C17 C 0.5620(4) 0.7516(3) 0.3634(2) 0.0559(10) Uani 1 d .
H17A H 0.5664 0.6987 0.3925 0.067 Uiso 1 calc R
H17B H 0.6269 0.7969 0.3800 0.067 Uiso 1 calc R
C18 C 0.6016(4) 0.7243(3) 0.2939(2) 0.0697(12) Uani 1 d .
H18A H 0.5939 0.7763 0.2649 0.105 Uiso 1 calc GR
H18B H 0.5409 0.6767 0.2787 0.105 Uiso 1 calc GR
H18C H 0.6953 0.7025 0.2937 0.105 Uiso 1 calc GR
C19 C 0.2364(3) 0.7431(2) 0.23542(15) 0.0367(7) Uani 1 d .
C20 C 0.2629(3) 0.6511(2) 0.22671(17) 0.0438(7) Uani 1 d .
H20 H 0.2217 0.6074 0.2539 0.053 Uiso 1 calc R
C21 C 0.3535(4) 0.6260(2) 0.17561(19) 0.0503(8) Uani 1 d .
C22 C 0.4161(4) 0.6890(3) 0.13485(19) 0.0565(9) Uani 1 d .
H22 H 0.4765 0.6695 0.1016 0.068 Uiso 1 calc R
C23 C 0.3901(4) 0.7819(3) 0.14279(18) 0.0528(9) Uani 1 d .
H23 H 0.4314 0.8253 0.1153 0.063 Uiso 1 calc R
C24 C 0.2993(3) 0.8073(2) 0.19374(16) 0.0403(7) Uani 1 d .
C25 C 0.1724(4) 0.8953(2) 0.26547(17) 0.0420(7) Uani 1 d .
C26 C 0.3076(4) 0.9790(2) 0.17938(19) 0.0510(8) Uani 1 d .
H26A H 0.4077 0.9816 0.1826 0.061 Uiso 1 calc R
H26B H 0.2704 1.0312 0.2033 0.061 Uiso 1 calc R
C27 C 0.2664(3) 0.9859(2) 0.10700(17) 0.0443(8) Uani 1 d .
C28 C 0.1340(4) 0.9615(3) 0.0859(2) 0.0552(9) Uani 1 d .
H28 H 0.0704 0.9392 0.1167 0.066 Uiso 1 calc R
C29 C 0.0963(5) 0.9701(3) 0.0198(2) 0.0630(10) Uani 1 d .
H29 H 0.0075 0.9536 0.0065 0.076 Uiso 1 calc R
C30 C 0.1879(5) 1.0027(3) -0.0263(2) 0.0644(10) Uani 1 d .
H30 H 0.1619 1.0088 -0.0707 0.077 Uiso 1 calc R
C31 C 0.3193(5) 1.0264(3) -0.0061(2) 0.0651(11) Uani 1 d .
H31 H 0.3827 1.0475 -0.0375 0.078 Uiso 1 calc R
C32 C 0.3584(4) 1.0193(2) 0.0601(2) 0.0531(9) Uani 1 d .
H32 H 0.4468 1.0371 0.0731 0.064 Uiso 1 calc R

loop_
_atom_site_aniso_label
_atom_site_aniso_U_11
_atom_site_aniso_U_22
_atom_site_aniso_U_33
_atom_site_aniso_U_23
_atom_site_aniso_U_13
_atom_site_aniso_U_12
Br1 0.1063(4) 0.0469(2) 0.1114(4) -0.0199(3) 0.0401(3) 0.0076(3)
S1 0.0470(4) 0.0468(4) 0.0499(4) 0.0019(4) 0.0034(4) -0.0084(4)
O1 0.0637(16) 0.099(2) 0.0586(16) -0.0279(16) 0.0133(15) 0.0058(18)
O2 0.0705(17) 0.0370(12) 0.0683(16) -0.0107(12) 0.0127(14) 0.0048(12)
O3 0.0556(14) 0.0457(15) 0.0705(17) 0.0111(13) -0.0038(13) -0.0036(12)
O4 0.0418(12) 0.0464(13) 0.0575(14) 0.0032(11) -0.0012(11) -0.0034(10)
N1 0.0420(14) 0.0454(15) 0.0489(15) -0.0041(13) -0.0033(13) 0.0013(13)
N2 0.0396(13) 0.0510(16) 0.0538(16) -0.0107(14) 0.0064(14) 0.0046(13)
N3 0.0541(16) 0.0347(14) 0.0458(15) 0.0016(12) 0.0037(13) -0.0008(12)
C1 0.051(2) 0.064(2) 0.061(2) 0.0033(19) -0.0002(19) 0.0053(18)
C2 0.050(2) 0.084(3) 0.066(3) 0.013(2) 0.000(2) 0.006(2)
C3 0.062(2) 0.115(4) 0.050(2) 0.012(3) -0.010(2) 0.000(3)
C4 0.083(3) 0.092(3) 0.050(2) -0.009(2) -0.013(2) -0.004(3)
C5 0.051(2) 0.065(2) 0.049(2) -0.0072(18) -0.0024(17) -0.0038(19)
C6 0.0402(16) 0.056(2) 0.051(2) -0.0011(17) 0.0012(16) -0.0013(16)
C7 0.0387(16) 0.0418(18) 0.0464(18) -0.0064(14) 0.0005(15) -0.0011(14)
C8 0.063(2) 0.0439(18) 0.058(2) -0.0076(17) -0.006(2) -0.0004(17)
C9 0.078(3) 0.056(2) 0.059(2) -0.0185(19) -0.004(2) -0.001(2)
C10 0.0429(17) 0.0381(17) 0.0435(16) -0.0027(13) 0.0024(15) -0.0031(14)
C11 0.0432(19) 0.070(2) 0.049(2) -0.0109(18) 0.0086(16) -0.0116(17)
C12 0.0488(19) 0.060(2) 0.0407(18) -0.0039(16) 0.0075(15) -0.0102(16)
C13 0.0406(16) 0.0426(17) 0.0414(17) -0.0044(14) 0.0048(15) -0.0011(14)
C14 0.0374(16) 0.0404(17) 0.0382(16) -0.0042(13) 0.0034(13) -0.0029(13)
C15 0.074(3) 0.089(3) 0.044(2) 0.010(2) 0.002(2) -0.017(2)
C16 0.0440(17) 0.0457(19) 0.0384(16) 0.0014(14) -0.0002(15) -0.0044(15)
C17 0.0441(19) 0.057(2) 0.066(2) 0.0043(19) -0.0148(18) -0.0027(16)
C18 0.0389(19) 0.085(3) 0.085(3) -0.014(2) 0.000(2) 0.003(2)
C19 0.0373(16) 0.0353(16) 0.0376(16) -0.0019(13) -0.0017(13) -0.0001(13)
C20 0.0459(17) 0.0409(17) 0.0447(18) -0.0036(14) 0.0031(15) -0.0009(15)
C21 0.054(2) 0.0420(17) 0.055(2) -0.0107(16) 0.0090(17) 0.0027(15)
C22 0.059(2) 0.063(2) 0.0477(19) -0.0092(18) 0.0145(19) 0.0049(19)
C23 0.057(2) 0.054(2) 0.0466(18) 0.0032(16) 0.0119(18) -0.0020(18)
C24 0.0421(17) 0.0418(16) 0.0371(15) -0.0021(13) -0.0002(14) -0.0032(14)
C25 0.0437(17) 0.0376(17) 0.0446(17) -0.0040(14) -0.0009(15) -0.0027(15)
C26 0.0535(19) 0.0400(18) 0.060(2) 0.0071(16) 0.0008(17) -0.0103(15)
C27 0.0468(18) 0.0338(18) 0.0523(18) 0.0055(14) 0.0027(15) -0.0025(14)
C28 0.048(2) 0.063(2) 0.054(2) 0.0031(18) 0.0060(17) -0.0062(18)
C29 0.051(2) 0.073(3) 0.065(2) -0.006(2) -0.002(2) -0.002(2)
C30 0.075(3) 0.068(2) 0.051(2) 0.005(2) -0.0036(19) 0.005(3)
C31 0.075(3) 0.061(2) 0.059(2) 0.0202(19) 0.014(2) 0.001(2)
C32 0.0472(19) 0.046(2) 0.066(2) 0.0115(17) 0.0059(17) -0.0028(15)

loop_
_atom_type_symbol
_atom_type_description
_atom_type_scat_dispersion_real
_atom_type_scat_dispersion_imag
_atom_type_scat_source
C C 0.0181 0.0091 'International Tables Vol C Tables 4.2.6.8 and 6.1.1.4'
H H 0.0000 0.0000 'International Tables Vol C Tables 4.2.6.8 and 6.1.1.4'
Br Br -0.6763 1.2805 'International Tables Vol C Tables 4.2.6.8 and 6.1.1.4'
N N 0.0311 0.0180 'International Tables Vol C Tables 4.2.6.8 and 6.1.1.4'
O O 0.0492 0.0322 'International Tables Vol C Tables 4.2.6.8 and 6.1.1.4'
S S 0.3331 0.5567 'International Tables Vol C Tables 4.2.6.8 and 6.1.1.4'

loop_
_geom_angle_atom_site_label_1
_geom_angle_atom_site_label_2
_geom_angle_atom_site_label_3
_geom_angle
C12 S1 C10 80.22(17)
C16 O4 C17 116.9(3)
C7 N1 C6 118.5(3)
C10 N2 H2 123.7
C11 N2 H2 123.7
C11 N2 C10 112.5(3)
C24 N3 C26 125.3(3)
C25 N3 C24 111.5(3)
C25 N3 C26 123.1(3)
C2 C1 H1 120.0
C2 C1 C6 120.0(4)
C6 C1 H1 120.0
C1 C2 H2A 119.7
C1 C2 C3 120.7(4)
C3 C2 H2A 119.7
C2 C3 H3 119.7
C4 C3 C2 120.6(4)
C4 C3 H3 119.7
C3 C4 H4 120.0
C3 C4 C5 120.0(5)
C5 C4 H4 120.0
C6 C5 C4 118.7(4)
C9 C5 C4 123.9(4)
C9 C5 C6 117.3(3)
N1 C6 C1 118.7(4)
N1 C6 C5 121.5(3)
C1 C6 C5 119.8(4)
N1 C7 C8 124.0(3)
N1 C7 C10 115.0(3)
C8 C7 C10 121.0(3)
C7 C8 H8 121.1
C9 C8 C7 117.7(4)
C9 C8 H8 121.1
C5 C9 H9 119.5
C8 C9 C5 121.0(4)
C8 C9 H9 119.5
N2 C10 S1 101.9(2)
N2 C10 C7 111.4(3)
N2 C10 C14 108.1(3)
C7 C10 S1 116.2(2)
C7 C10 C14 116.0(3)
C14 C10 S1 101.9(2)
O1 C11 N2 126.6(4)
O1 C11 C12 126.5(4)
N2 C11 C12 106.8(3)
C11 C12 S1 101.4(2)
C11 C12 C13 102.8(3)
C13 C12 S1 104.1(2)
C15 C12 S1 116.9(3)
C15 C12 C11 113.1(3)
C15 C12 C13 116.5(3)
C12 C13 H13 107.8
C12 C13 C14 106.7(3)
C14 C13 H13 107.8
C16 C13 C12 115.8(3)
C16 C13 H13 107.8
C16 C13 C14 110.8(3)
C13 C14 C10 102.0(3)
C19 C14 C10 113.4(3)
C19 C14 C13 117.8(3)
C19 C14 C25 102.8(3)
C25 C14 C10 111.7(3)
C25 C14 C13 109.2(3)
C12 C15 H15A 109.5
C12 C15 H15B 109.5
C12 C15 H15C 109.5
H15A C15 H15B 109.5
H15A C15 H15C 109.5
H15B C15 H15C 109.5
O3 C16 O4 124.7(3)
O3 C16 C13 126.4(3)
O4 C16 C13 108.8(3)
O4 C17 H17A 109.5
O4 C17 H17B 109.5
O4 C17 C18 110.6(3)
H17A C17 H17B 108.1
C18 C17 H17A 109.5
C18 C17 H17B 109.5
C17 C18 H18A 109.5
C17 C18 H18B 109.5
C17 C18 H18C 109.5
H18A C18 H18B 109.5
H18A C18 H18C 109.5
H18B C18 H18C 109.5
C20 C19 C14 132.1(3)
C20 C19 C24 119.9(3)
C24 C19 C14 107.9(3)
C19 C20 H20 121.1
C19 C20 C21 117.7(3)
C21 C20 H20 121.1
C20 C21 Br1 117.9(3)
C22 C21 Br1 119.6(3)
C22 C21 C20 122.4(3)
C21 C22 H22 119.7
C21 C22 C23 120.6(3)
C23 C22 H22 119.7
C22 C23 H23 121.4
C22 C23 C24 117.2(3)
C24 C23 H23 121.4
N3 C24 C19 110.6(3)
N3 C24 C23 127.2(3)
C19 C24 C23 122.2(3)
O2 C25 N3 125.6(3)
O2 C25 C14 127.3(3)
N3 C25 C14 107.1(3)
N3 C26 H26A 108.9
N3 C26 H26B 108.9
N3 C26 C27 113.2(3)
H26A C26 H26B 107.7
C27 C26 H26A 108.9
C27 C26 H26B 108.9
C28 C27 C26 121.2(3)
C32 C27 C26 120.5(3)
C32 C27 C28 118.3(3)
C27 C28 H28 119.6
C29 C28 C27 120.7(4)
C29 C28 H28 119.6
C28 C29 H29 119.7
C30 C29 C28 120.7(4)
C30 C29 H29 119.7
C29 C30 H30 120.4
C29 C30 C31 119.2(4)
C31 C30 H30 120.4
C30 C31 H31 119.5
C30 C31 C32 120.9(4)
C32 C31 H31 119.5
C27 C32 H32 119.9
C31 C32 C27 120.2(4)
C31 C32 H32 119.9

loop_
_geom_bond_atom_site_label_1
_geom_bond_atom_site_label_2
_geom_bond_distance
Br1 C21 1.901(3)
S1 C10 1.835(3)
S1 C12 1.829(4)
O1 C11 1.216(5)
O2 C25 1.204(4)
O3 C16 1.206(4)
O4 C16 1.333(4)
O4 C17 1.465(4)
N1 C6 1.372(4)
N1 C7 1.314(5)
N2 H2 0.8600
N2 C10 1.456(4)
N2 C11 1.355(5)
N3 C24 1.391(4)
N3 C25 1.373(4)
N3 C26 1.454(4)
C1 H1 0.9300
C1 C2 1.369(6)
C1 C6 1.402(6)
C2 H2A 0.9300
C2 C3 1.394(7)
C3 H3 0.9300
C3 C4 1.372(7)
C4 H4 0.9300
C4 C5 1.416(6)
C5 C6 1.413(5)
C5 C9 1.405(6)
C7 C8 1.406(5)
C7 C10 1.508(5)
C8 H8 0.9300
C8 C9 1.359(6)
C9 H9 0.9300
C10 C14 1.583(5)
C11 C12 1.537(6)
C12 C13 1.557(5)
C12 C15 1.516(5)
C13 H13 0.9800
C13 C14 1.573(5)
C13 C16 1.520(5)
C14 C19 1.504(4)
C14 C25 1.547(5)
C15 H15A 0.9600
C15 H15B 0.9600
C15 H15C 0.9600
C17 H17A 0.9700
C17 H17B 0.9700
C17 C18 1.498(6)
C18 H18A 0.9600
C18 H18B 0.9600
C18 H18C 0.9600
C19 C20 1.380(5)
C19 C24 1.395(5)
C20 H20 0.9300
C20 C21 1.397(5)
C21 C22 1.372(5)
C22 H22 0.9300
C22 C23 1.390(6)
C23 H23 0.9300
C23 C24 1.396(5)
C26 H26A 0.9700
C26 H26B 0.9700
C26 C27 1.507(5)
C27 C28 1.393(5)
C27 C32 1.383(5)
C28 H28 0.9300
C28 C29 1.378(6)
C29 H29 0.9300
C29 C30 1.365(6)
C30 H30 0.9300
C30 C31 1.377(7)
C31 H31 0.9300
C31 C32 1.383(6)
C32 H32 0.9300

loop_
_geom_torsion_atom_site_label_1
_geom_torsion_atom_site_label_2
_geom_torsion_atom_site_label_3
_geom_torsion_atom_site_label_4
_geom_torsion
Br1 C21 C22 C23 -178.0(3)
S1 C10 C14 C13 -48.4(3)
S1 C10 C14 C19 79.4(3)
S1 C10 C14 C25 -164.9(2)
S1 C12 C13 C14 35.1(3)
S1 C12 C13 C16 -88.7(3)
O1 C11 C12 S1 143.7(4)
O1 C11 C12 C13 -108.8(4)
O1 C11 C12 C15 17.7(6)
N1 C7 C8 C9 -0.5(6)
N1 C7 C10 S1 152.7(3)
N1 C7 C10 N2 36.6(4)
N1 C7 C10 C14 -87.6(4)
N2 C10 C14 C13 58.6(3)
N2 C10 C14 C19 -173.7(3)
N2 C10 C14 C25 -58.0(3)
N2 C11 C12 S1 -40.2(3)
N2 C11 C12 C13 67.3(3)
N2 C11 C12 C15 -166.2(3)
N3 C26 C27 C28 42.5(5)
N3 C26 C27 C32 -139.4(3)
C1 C2 C3 C4 -2.2(7)
C2 C1 C6 N1 177.7(4)
C2 C1 C6 C5 -1.8(6)
C2 C3 C4 C5 0.5(7)
C3 C4 C5 C6 0.5(7)
C3 C4 C5 C9 -178.2(5)
C4 C5 C6 N1 -179.3(4)
C4 C5 C6 C1 0.1(6)
C4 C5 C9 C8 179.3(4)
C6 N1 C7 C8 0.6(5)
C6 N1 C7 C10 -179.6(3)
C6 C1 C2 C3 2.8(6)
C6 C5 C9 C8 0.5(6)
C7 N1 C6 C1 -179.5(3)
C7 N1 C6 C5 0.0(5)
C7 C8 C9 C5 -0.1(6)
C7 C10 C14 C13 -175.6(3)
C7 C10 C14 C19 -47.8(4)
C7 C10 C14 C25 67.9(4)
C8 C7 C10 S1 -27.4(5)
C8 C7 C10 N2 -143.6(3)
C8 C7 C10 C14 92.3(4)
C9 C5 C6 N1 -0.5(6)
C9 C5 C6 C1 178.9(4)
C10 S1 C12 C11 51.5(2)
C10 S1 C12 C13 -55.0(2)
C10 S1 C12 C15 174.9(3)
C10 N2 C11 O1 177.1(4)
C10 N2 C11 C12 1.0(4)
C10 C7 C8 C9 179.6(4)
C10 C14 C19 C20 -60.7(5)
C10 C14 C19 C24 120.3(3)
C10 C14 C25 O2 61.6(5)
C10 C14 C25 N3 -120.6(3)
C11 N2 C10 S1 38.6(3)
C11 N2 C10 C7 163.2(3)
C11 N2 C10 C14 -68.3(4)
C11 C12 C13 C14 -70.4(3)
C11 C12 C13 C16 165.8(3)
C12 S1 C10 N2 -51.3(2)
C12 S1 C10 C7 -172.6(3)
C12 S1 C10 C14 60.3(2)
C12 C13 C14 C10 8.2(3)
C12 C13 C14 C19 -116.7(3)
C12 C13 C14 C25 126.5(3)
C12 C13 C16 O3 26.0(5)
C12 C13 C16 O4 -156.6(3)
C13 C14 C19 C20 58.3(5)
C13 C14 C19 C24 -120.6(3)
C13 C14 C25 O2 -50.5(5)
C13 C14 C25 N3 127.3(3)
C14 C13 C16 O3 -95.7(4)
C14 C13 C16 O4 81.8(3)
C14 C19 C20 C21 -178.7(3)
C14 C19 C24 N3 -0.5(4)
C14 C19 C24 C23 178.8(3)
C15 C12 C13 C14 165.4(3)
C15 C12 C13 C16 41.6(5)
C16 O4 C17 C18 86.2(4)
C16 C13 C14 C10 135.0(3)
C16 C13 C14 C19 10.1(4)
C16 C13 C14 C25 -106.6(3)
C17 O4 C16 O3 5.2(5)
C17 O4 C16 C13 -172.3(3)
C19 C14 C25 O2 -176.4(3)
C19 C14 C25 N3 1.4(3)
C19 C20 C21 Br1 177.8(3)
C19 C20 C21 C22 0.3(5)
C20 C19 C24 N3 -179.6(3)
C20 C19 C24 C23 -0.3(5)
C20 C21 C22 C23 -0.5(6)
C21 C22 C23 C24 0.4(6)
C22 C23 C24 N3 179.3(4)
C22 C23 C24 C19 0.0(5)
C24 N3 C25 O2 176.0(3)
C24 N3 C25 C14 -1.8(4)
C24 N3 C26 C27 63.5(4)
C24 C19 C20 C21 0.1(5)
C25 N3 C24 C19 1.5(4)
C25 N3 C24 C23 -177.8(3)
C25 N3 C26 C27 -119.9(3)
C25 C14 C19 C20 178.4(3)
C25 C14 C19 C24 -0.5(3)
C26 N3 C24 C19 178.5(3)
C26 N3 C24 C23 -0.8(6)
C26 N3 C25 O2 -1.0(6)
C26 N3 C25 C14 -178.8(3)
C26 C27 C28 C29 178.4(4)
C26 C27 C32 C31 -179.3(3)
C27 C28 C29 C30 0.0(7)
C28 C27 C32 C31 -1.2(5)
C28 C29 C30 C31 0.4(7)
C29 C30 C31 C32 -1.3(7)
C30 C31 C32 C27 1.7(6)
C32 C27 C28 C29 0.3(6)
